data_4320678
loop_
_publ_author_name
'Carlos Y\'elamos'
'Karl R. Gust'
'Anwar G. Baboul'
'Mary Jane Heeg'
'H. Bernhard Schlegel'
'Charles H. Winter'

_publ_section_title
;
 Early Transition Metal Complexes Containing 1,2,4-Triazolato and
 Tetrazolato Ligands: Synthesis, Structure, and Molecular Orbital Studies
;
_journal_name_full 'Inorganic Chemistry'
_journal_page_first 6451
_journal_page_last 6462
_journal_paper_doi 10.1021/ic0109389
_journal_volume 40
_journal_year 2001
_chemical_formula_sum 'C37 H63 N9 Ti'
_chemical_formula_weight 681.86
_chemical_name_systematic
;
  ?
;
_space_group_IT_number 14
_symmetry_cell_setting monoclinic
_symmetry_space_group_name_Hall '-P 2yn'
_symmetry_space_group_name_H-M 'P 1 21/n 1'
_atom_sites_solution_hydrogens geom
_atom_sites_solution_primary direct
_atom_sites_solution_secondary difmap
_audit_creation_method SHELXL-97
_cell_angle_alpha 90.00
_cell_angle_beta 96.506(2)
_cell_angle_gamma 90.00
_cell_formula_units_Z 4
_cell_length_a 10.2054(11)
_cell_length_b 37.372(4)
_cell_length_c 10.8560(13)
_cell_measurement_reflns_used 977
_cell_measurement_temperature 295(2)
_cell_measurement_theta_max 16.5
_cell_measurement_theta_min 2.5
_cell_volume 4113.8(8)
_computing_cell_refinement 'Bruker SAINT'
_computing_data_collection 'Bruker SMART'
_computing_data_reduction 'Bruker SAINT'
_computing_molecular_graphics SHELXTL-Plus
_computing_publication_material SHELXL-97
_computing_structure_refinement 'SHELXL-97 (Sheldrick, 1997)'
_computing_structure_solution 'SHELXS-97 (Sheldrick, 1997)'
_diffrn_ambient_temperature 295(2)
_diffrn_measured_fraction_theta_full 0.961
_diffrn_measured_fraction_theta_max 0.961
_diffrn_measurement_method 'SMART CCD'
_diffrn_radiation_monochromator graphite
_diffrn_radiation_source 'fine-focus sealed tube'
_diffrn_radiation_type MoK\a
_diffrn_radiation_wavelength 0.71073
_diffrn_reflns_av_R_equivalents 0.1859
_diffrn_reflns_av_sigmaI/netI 0.6560
_diffrn_reflns_limit_h_max 5
_diffrn_reflns_limit_h_min -13
_diffrn_reflns_limit_k_max 44
_diffrn_reflns_limit_k_min -48
_diffrn_reflns_limit_l_max 14
_diffrn_reflns_limit_l_min -14
_diffrn_reflns_number 30245
_diffrn_reflns_theta_full 28.35
_diffrn_reflns_theta_max 28.35
_diffrn_reflns_theta_min 1.97
_exptl_absorpt_coefficient_mu 0.243
_exptl_absorpt_correction_T_max 0.9644
_exptl_absorpt_correction_T_min 0.9530
_exptl_absorpt_correction_type multi-scan
_exptl_crystal_colour yellow
_exptl_crystal_density_diffrn 1.101
_exptl_crystal_density_method 'not measured'
_exptl_crystal_description rods
_exptl_crystal_F_000 1480
_exptl_crystal_size_max 0.20
_exptl_crystal_size_mid 0.16
_exptl_crystal_size_min 0.15
_refine_diff_density_max 0.249
_refine_diff_density_min -0.208
_refine_diff_density_rms 0.045
_refine_ls_extinction_coef 0.00157(18)
_refine_ls_extinction_expression Fc^*^=kFc[1+0.001xFc^2^\l^3^/sin(2\q)]^-1/4^
_refine_ls_extinction_method SHELXL
_refine_ls_goodness_of_fit_ref 0.646
_refine_ls_hydrogen_treatment mixed
_refine_ls_matrix_type full
_refine_ls_number_parameters 445
_refine_ls_number_reflns 9887
_refine_ls_number_restraints 0
_refine_ls_restrained_S_all 0.646
_refine_ls_R_factor_all 0.3260
_refine_ls_R_factor_gt 0.0549
_refine_ls_shift/su_max 2.950
_refine_ls_shift/su_mean 0.053
_refine_ls_structure_factor_coef Fsqd
_refine_ls_weighting_details 'calc w=1/[\s^2^(Fo^2^)+(0.0470P)^2^+0.0000P] where P=(Fo^2^+2Fc^2^)/3'
_refine_ls_weighting_scheme calc
_refine_ls_wR_factor_gt 0.1053
_refine_ls_wR_factor_ref 0.1443
_reflns_number_gt 1858
_reflns_number_total 9887
_reflns_threshold_expression >2sigma(I)
_cod_data_source_file ic0109389_2.cif
_cod_data_source_block nint(2)
_cod_depositor_comments
;
The following automatic conversions were performed:

'_exptl_absorpt_correction_type' value 'Multi-scan' changed to
'multi-scan' according to the built-in table from CIF Core dictionary
named 'cif_core.dic' version 2.4.1 from 2010-06-29.

Automatic conversion script
Id: cif_fix_values 1646 2011-03-28 12:23:43Z adriana 
;
_cod_database_code 4320678

loop_
_symmetry_equiv_pos_as_xyz
'x, y, z'
'-x+1/2, y+1/2, -z+1/2'
'-x, -y, -z'
'x-1/2, -y-1/2, z-1/2'

loop_
_atom_site_label
_atom_site_type_symbol
_atom_site_fract_x
_atom_site_fract_y
_atom_site_fract_z
_atom_site_U_iso_or_equiv
_atom_site_adp_type
_atom_site_occupancy
_atom_site_symmetry_multiplicity
_atom_site_calc_flag
_atom_site_refinement_flags
_atom_site_disorder_assembly
_atom_site_disorder_group
Ti1 Ti 0.29157(7) 0.13424(2) 0.10888(7) 0.0447(3) Uani 1 1 d . . .
N1 N 0.4481(3) 0.15827(10) 0.0455(4) 0.0511(11) Uani 1 1 d . . .
N2 N 0.5335(4) 0.17218(11) 0.1429(4) 0.0647(13) Uani 1 1 d . . .
N3 N 0.5965(4) 0.19142(11) -0.0387(4) 0.0648(13) Uani 1 1 d . . .
C1 C 0.4898(5) 0.17093(14) -0.0583(5) 0.0572(15) Uani 1 1 d . . .
C2 C 0.6180(5) 0.19103(14) 0.0853(6) 0.0662(16) Uani 1 1 d . . .
C3 C 0.4220(5) 0.16423(15) -0.1855(5) 0.105(2) Uani 1 1 d . . .
H3A H 0.4093 0.1865 -0.2291 0.125 Uiso 1 1 calc R . .
H3B H 0.3380 0.1532 -0.1795 0.125 Uiso 1 1 calc R . .
H3C H 0.4752 0.1486 -0.2295 0.125 Uiso 1 1 calc R . .
C4 C 0.7330(5) 0.20934(14) 0.1574(5) 0.105(2) Uani 1 1 d . . .
H4A H 0.7468 0.1995 0.2395 0.125 Uiso 1 1 calc R . .
H4B H 0.7151 0.2345 0.1623 0.125 Uiso 1 1 calc R . .
H4C H 0.8106 0.2058 0.1165 0.125 Uiso 1 1 calc R . .
N4 N 0.4011(4) 0.10250(9) 0.2305(3) 0.0446(10) Uani 1 1 d . . .
N5 N 0.2784(3) 0.08798(10) 0.2068(3) 0.0456(11) Uani 1 1 d . . .
C5 C 0.4757(4) 0.08110(13) 0.3120(4) 0.0415(12) Uani 1 1 d . . .
C6 C 0.3976(4) 0.05273(12) 0.3385(4) 0.0511(14) Uani 1 1 d . . .
H6 H 0.4225 0.0339 0.3919 0.061 Uiso 1 1 calc R . .
C7 C 0.2740(4) 0.05742(14) 0.2709(4) 0.0482(13) Uani 1 1 d . A .
C8 C 0.6159(4) 0.09116(14) 0.3602(5) 0.0555(14) Uani 1 1 d . . .
C9 C 0.6974(4) 0.09364(13) 0.2496(4) 0.0728(16) Uani 1 1 d . . .
H9A H 0.6626 0.1123 0.1947 0.087 Uiso 1 1 calc R . .
H9B H 0.6928 0.0713 0.2058 0.087 Uiso 1 1 calc R . .
H9C H 0.7876 0.0989 0.2792 0.087 Uiso 1 1 calc R . .
C10 C 0.6180(4) 0.12663(13) 0.4268(4) 0.0755(17) Uani 1 1 d . . .
H10A H 0.5814 0.1448 0.3705 0.091 Uiso 1 1 calc R . .
H10B H 0.7072 0.1327 0.4568 0.091 Uiso 1 1 calc R . .
H10C H 0.5666 0.1249 0.4953 0.091 Uiso 1 1 calc R . .
C11 C 0.6755(4) 0.06211(14) 0.4496(4) 0.0872(18) Uani 1 1 d . . .
H11A H 0.7649 0.0683 0.4789 0.105 Uiso 1 1 calc R . .
H11B H 0.6740 0.0396 0.4071 0.105 Uiso 1 1 calc R . .
H11C H 0.6249 0.0603 0.5186 0.105 Uiso 1 1 calc R . .
C12 C 0.1546(5) 0.03365(13) 0.2623(5) 0.0650(16) Uani 1 1 d . . .
C13 C 0.1915(7) -0.0038(2) 0.2239(8) 0.123(3) Uiso 0.75 1 d P A 1
H13A H 0.2155 -0.0032 0.1410 0.148 Uiso 0.75 1 calc PR A 1
H13B H 0.1176 -0.0195 0.2272 0.148 Uiso 0.75 1 calc PR A 1
H13C H 0.2647 -0.0124 0.2795 0.148 Uiso 0.75 1 calc PR A 1
C14 C 0.1030(8) 0.0317(2) 0.3856(7) 0.116(3) Uiso 0.75 1 d P A 1
H14A H 0.1638 0.0184 0.4424 0.139 Uiso 0.75 1 calc PR A 1
H14B H 0.0190 0.0198 0.3767 0.139 Uiso 0.75 1 calc PR A 1
H14C H 0.0932 0.0554 0.4170 0.139 Uiso 0.75 1 calc PR A 1
C15 C 0.0459(7) 0.04738(19) 0.1697(7) 0.097(3) Uiso 0.75 1 d P A 1
H15A H 0.0221 0.0711 0.1925 0.116 Uiso 0.75 1 calc PR A 1
H15B H -0.0294 0.0319 0.1685 0.116 Uiso 0.75 1 calc PR A 1
H15C H 0.0756 0.0479 0.0889 0.116 Uiso 0.75 1 calc PR A 1
C13 C 0.0355(15) 0.0570(5) 0.2978(19) 0.055(5) Uiso 0.25 1 d P A 2
H13D H 0.0402 0.0589 0.3864 0.066 Uiso 0.25 1 calc PR A 2
H13E H -0.0461 0.0458 0.2662 0.066 Uiso 0.25 1 calc PR A 2
H13F H 0.0400 0.0804 0.2624 0.066 Uiso 0.25 1 calc PR A 2
C14 C 0.1768(13) 0.0014(4) 0.3498(15) 0.030(4) Uiso 0.25 1 d P A 2
H14D H 0.2354 -0.0152 0.3170 0.036 Uiso 0.25 1 calc PR A 2
H14E H 0.0939 -0.0100 0.3573 0.036 Uiso 0.25 1 calc PR A 2
H14F H 0.2149 0.0094 0.4300 0.036 Uiso 0.25 1 calc PR A 2
C15 C 0.1229(17) 0.0218(5) 0.1265(15) 0.050(5) Uiso 0.25 1 d P A 2
H15D H 0.0879 0.0417 0.0774 0.060 Uiso 0.25 1 calc PR A 2
H15E H 0.0590 0.0029 0.1215 0.060 Uiso 0.25 1 calc PR A 2
H15F H 0.2020 0.0135 0.0957 0.060 Uiso 0.25 1 calc PR A 2
N6 N 0.1585(4) 0.12081(9) -0.0313(3) 0.0438(11) Uani 1 1 d . . .
N7 N 0.2713(3) 0.10259(10) -0.0447(4) 0.0451(10) Uani 1 1 d . . .
C16 C 0.0595(4) 0.10892(13) -0.1145(5) 0.0502(14) Uani 1 1 d . B .
C17 C 0.1141(5) 0.08226(13) -0.1839(4) 0.0619(15) Uani 1 1 d . . .
H17 H 0.0703 0.0694 -0.2495 0.074 Uiso 1 1 calc R . .
C18 C 0.2468(4) 0.07858(13) -0.1364(5) 0.0470(13) Uani 1 1 d . . .
C19 C -0.0758(4) 0.12484(15) -0.1200(5) 0.0680(17) Uani 1 1 d . . .
C20 C -0.1434(8) 0.1112(3) -0.0155(8) 0.073(3) Uiso 0.60 1 d P B 1
H20A H -0.2298 0.1216 -0.0193 0.088 Uiso 0.60 1 calc PR B 1
H20B H -0.0933 0.1177 0.0616 0.088 Uiso 0.60 1 calc PR B 1
H20C H -0.1507 0.0857 -0.0210 0.088 Uiso 0.60 1 calc PR B 1
C21 C -0.1580(7) 0.1123(2) -0.2454(7) 0.066(3) Uiso 0.60 1 d P B 1
H21A H -0.2476 0.1203 -0.2469 0.079 Uiso 0.60 1 calc PR B 1
H21B H -0.1561 0.0867 -0.2507 0.079 Uiso 0.60 1 calc PR B 1
H21C H -0.1200 0.1224 -0.3145 0.079 Uiso 0.60 1 calc PR B 1
C22 C -0.0669(7) 0.1670(2) -0.1230(8) 0.061(2) Uiso 0.60 1 d P B 1
H22A H -0.0277 0.1743 -0.1952 0.073 Uiso 0.60 1 calc PR B 1
H22B H -0.0138 0.1752 -0.0500 0.073 Uiso 0.60 1 calc PR B 1
H22C H -0.1539 0.1769 -0.1258 0.073 Uiso 0.60 1 calc PR B 1
C20 C -0.0988(14) 0.1409(4) 0.0069(14) 0.117(6) Uiso 0.40 1 d P B 2
H20D H -0.0586 0.1642 0.0156 0.141 Uiso 0.40 1 calc PR B 2
H20E H -0.0604 0.1256 0.0721 0.141 Uiso 0.40 1 calc PR B 2
H20F H -0.1918 0.1431 0.0118 0.141 Uiso 0.40 1 calc PR B 2
C21 C -0.1745(18) 0.0896(5) -0.110(2) 0.188(9) Uiso 0.40 1 d P B 2
H21D H -0.2561 0.0973 -0.0825 0.226 Uiso 0.40 1 calc PR B 2
H21E H -0.1324 0.0727 -0.0518 0.226 Uiso 0.40 1 calc PR B 2
H21F H -0.1919 0.0785 -0.1899 0.226 Uiso 0.40 1 calc PR B 2
C22 C -0.1214(18) 0.1431(5) -0.2218(18) 0.162(8) Uiso 0.40 1 d P B 2
H22D H -0.2145 0.1470 -0.2223 0.195 Uiso 0.40 1 calc PR B 2
H22E H -0.1056 0.1297 -0.2941 0.195 Uiso 0.40 1 calc PR B 2
H22F H -0.0770 0.1658 -0.2222 0.195 Uiso 0.40 1 calc PR B 2
C23 C 0.3490(5) 0.05311(15) -0.1709(5) 0.0624(15) Uani 1 1 d . . .
C24 C 0.3031(6) 0.01526(16) -0.1622(7) 0.177(4) Uani 1 1 d . . .
H24A H 0.2958 0.0095 -0.0771 0.212 Uiso 1 1 calc R . .
H24B H 0.3655 -0.0005 -0.1939 0.212 Uiso 1 1 calc R . .
H24C H 0.2186 0.0126 -0.2100 0.212 Uiso 1 1 calc R . .
C25 C 0.4724(5) 0.05599(16) -0.0838(6) 0.159(3) Uani 1 1 d . . .
H25A H 0.5153 0.0783 -0.0973 0.191 Uiso 1 1 calc R . .
H25B H 0.5302 0.0365 -0.0981 0.191 Uiso 1 1 calc R . .
H25C H 0.4511 0.0550 0.0000 0.191 Uiso 1 1 calc R . .
C26 C 0.3807(7) 0.05906(18) -0.2992(6) 0.176(4) Uani 1 1 d . . .
H26A H 0.3024 0.0561 -0.3561 0.211 Uiso 1 1 calc R . .
H26B H 0.4460 0.0420 -0.3181 0.211 Uiso 1 1 calc R . .
H26C H 0.4144 0.0829 -0.3063 0.211 Uiso 1 1 calc R . .
N8 N 0.2046(3) 0.16230(10) 0.2337(4) 0.0482(11) Uani 1 1 d . . .
N9 N 0.2164(3) 0.18342(12) 0.1319(4) 0.0492(11) Uani 1 1 d . . .
C27 C 0.1602(4) 0.18231(17) 0.3226(5) 0.0504(14) Uani 1 1 d . . .
C28 C 0.1421(4) 0.21574(16) 0.2766(5) 0.0617(15) Uani 1 1 d . . .
H28 H 0.1100 0.2351 0.3178 0.074 Uiso 1 1 calc R . .
C29 C 0.1790(5) 0.21633(15) 0.1585(5) 0.0573(14) Uani 1 1 d . C .
C30 C 0.1348(5) 0.16670(15) 0.4455(5) 0.0607(15) Uani 1 1 d . . .
C31 C 0.1351(6) 0.19629(16) 0.5425(5) 0.136(3) Uani 1 1 d . . .
H31A H 0.1191 0.1861 0.6205 0.163 Uiso 1 1 calc R . .
H31B H 0.0671 0.2133 0.5165 0.163 Uiso 1 1 calc R . .
H31C H 0.2192 0.2081 0.5514 0.163 Uiso 1 1 calc R . .
C32 C 0.2405(5) 0.14107(16) 0.4918(5) 0.127(2) Uani 1 1 d . . .
H32A H 0.2194 0.1304 0.5675 0.152 Uiso 1 1 calc R . .
H32B H 0.3230 0.1535 0.5068 0.152 Uiso 1 1 calc R . .
H32C H 0.2472 0.1227 0.4309 0.152 Uiso 1 1 calc R . .
C33 C 0.0053(6) 0.14742(19) 0.4309(5) 0.170(4) Uani 1 1 d . . .
H33A H 0.0088 0.1281 0.3732 0.204 Uiso 1 1 calc R . .
H33B H -0.0635 0.1637 0.4005 0.204 Uiso 1 1 calc R . .
H33C H -0.0123 0.1381 0.5098 0.204 Uiso 1 1 calc R . .
C34 C 0.1828(5) 0.24813(15) 0.0674(6) 0.0800(18) Uani 1 1 d . . .
C35 C 0.0415(7) 0.2593(2) 0.0230(8) 0.110(3) Uiso 0.75 1 d P C 1
H35A H -0.0036 0.2652 0.0932 0.132 Uiso 0.75 1 calc PR C 1
H35B H -0.0033 0.2398 -0.0218 0.132 Uiso 0.75 1 calc PR C 1
H35C H 0.0426 0.2797 -0.0304 0.132 Uiso 0.75 1 calc PR C 1
C36 C 0.2604(8) 0.2786(2) 0.1407(7) 0.120(3) Uiso 0.75 1 d P C 1
H36A H 0.2580 0.2998 0.0903 0.144 Uiso 0.75 1 calc PR C 1
H36B H 0.3502 0.2713 0.1622 0.144 Uiso 0.75 1 calc PR C 1
H36C H 0.2207 0.2836 0.2150 0.144 Uiso 0.75 1 calc PR C 1
C37 C 0.2556(8) 0.2378(2) -0.0389(8) 0.103(3) Uiso 0.75 1 d P C 1
H37A H 0.2114 0.2181 -0.0827 0.123 Uiso 0.75 1 calc PR C 1
H37B H 0.3439 0.2308 -0.0083 0.123 Uiso 0.75 1 calc PR C 1
H37C H 0.2585 0.2578 -0.0940 0.123 Uiso 0.75 1 calc PR C 1
C35 C 0.119(2) 0.2330(6) -0.069(2) 0.102(8) Uiso 0.25 1 d P C 2
H35D H 0.0522 0.2156 -0.0579 0.122 Uiso 0.25 1 calc PR C 2
H35E H 0.1869 0.2222 -0.1106 0.122 Uiso 0.25 1 calc PR C 2
H35F H 0.0803 0.2525 -0.1180 0.122 Uiso 0.25 1 calc PR C 2
C36 C 0.097(2) 0.2777(5) 0.105(2) 0.087(7) Uiso 0.25 1 d P C 2
H36D H 0.1296 0.2856 0.1873 0.104 Uiso 0.25 1 calc PR C 2
H36E H 0.0085 0.2691 0.1046 0.104 Uiso 0.25 1 calc PR C 2
H36F H 0.0989 0.2973 0.0483 0.104 Uiso 0.25 1 calc PR C 2
C37 C 0.314(2) 0.2569(6) 0.050(2) 0.100(8) Uiso 0.25 1 d P C 2
H37D H 0.3137 0.2737 -0.0169 0.120 Uiso 0.25 1 calc PR C 2
H37E H 0.3599 0.2356 0.0304 0.120 Uiso 0.25 1 calc PR C 2
H37F H 0.3571 0.2673 0.1246 0.120 Uiso 0.25 1 calc PR C 2

loop_
_atom_site_aniso_label
_atom_site_aniso_U_11
_atom_site_aniso_U_22
_atom_site_aniso_U_33
_atom_site_aniso_U_23
_atom_site_aniso_U_13
_atom_site_aniso_U_12
Ti1 0.0466(5) 0.0448(6) 0.0427(6) 0.0017(5) 0.0049(4) -0.0018(5)
N1 0.046(2) 0.059(3) 0.050(3) 0.007(3) 0.013(2) -0.010(2)
N2 0.074(3) 0.064(3) 0.057(3) -0.006(3) 0.007(3) -0.018(3)
N3 0.068(3) 0.081(4) 0.048(3) 0.007(3) 0.016(3) -0.017(3)
C1 0.054(3) 0.066(4) 0.052(4) 0.008(3) 0.006(3) -0.010(3)
C2 0.066(4) 0.061(4) 0.070(5) -0.008(4) 0.000(4) -0.014(3)
C3 0.110(5) 0.150(6) 0.051(4) 0.020(4) -0.001(4) -0.046(4)
C4 0.119(5) 0.103(5) 0.086(5) 0.009(4) -0.011(4) -0.057(4)
N4 0.037(2) 0.044(3) 0.053(3) 0.006(2) 0.002(2) -0.004(2)
N5 0.039(2) 0.037(3) 0.061(3) 0.018(2) 0.005(2) 0.000(2)
C5 0.046(3) 0.042(4) 0.037(3) 0.000(3) 0.004(3) 0.002(3)
C6 0.053(3) 0.048(4) 0.052(4) 0.017(3) 0.006(3) 0.008(3)
C7 0.034(3) 0.056(4) 0.054(4) 0.010(3) 0.004(3) -0.002(3)
C8 0.046(3) 0.065(4) 0.055(4) -0.003(3) 0.004(3) 0.005(3)
C9 0.055(3) 0.091(4) 0.076(4) 0.001(3) 0.022(3) -0.002(3)
C10 0.059(3) 0.091(5) 0.075(4) -0.014(4) -0.003(3) -0.004(3)
C11 0.067(4) 0.102(5) 0.087(5) 0.016(4) -0.015(3) 0.012(3)
C12 0.064(4) 0.060(4) 0.069(5) 0.015(3) 0.000(3) 0.006(3)
N6 0.036(2) 0.049(3) 0.046(3) -0.006(2) 0.003(2) 0.009(2)
N7 0.038(2) 0.049(3) 0.048(3) -0.011(2) 0.002(2) 0.004(2)
C16 0.035(3) 0.063(4) 0.052(4) -0.002(3) 0.001(3) 0.003(3)
C17 0.056(3) 0.065(4) 0.061(4) -0.020(3) -0.007(3) -0.002(3)
C18 0.043(3) 0.053(4) 0.046(4) 0.004(3) 0.008(3) 0.000(3)
C19 0.045(3) 0.111(6) 0.046(4) 0.000(4) -0.005(3) 0.003(3)
C23 0.060(4) 0.054(4) 0.074(5) -0.012(3) 0.014(3) 0.007(3)
C24 0.165(7) 0.064(6) 0.315(11) -0.021(6) 0.085(7) 0.027(5)
C25 0.087(5) 0.175(8) 0.208(9) -0.108(6) -0.018(5) 0.065(5)
C26 0.245(9) 0.185(8) 0.118(6) 0.042(6) 0.110(6) 0.139(7)
N8 0.060(3) 0.043(3) 0.044(3) 0.000(3) 0.014(2) -0.004(2)
N9 0.065(3) 0.033(3) 0.052(3) 0.010(3) 0.016(2) 0.005(2)
C27 0.046(3) 0.053(4) 0.052(4) -0.002(4) 0.006(3) 0.001(3)
C28 0.065(4) 0.057(5) 0.068(5) -0.012(4) 0.028(3) 0.009(3)
C29 0.062(4) 0.048(4) 0.064(4) 0.006(4) 0.018(3) -0.002(3)
C30 0.065(4) 0.073(5) 0.045(4) -0.005(3) 0.012(3) 0.002(3)
C31 0.207(7) 0.132(7) 0.077(5) -0.009(5) 0.053(5) 0.021(5)
C32 0.149(6) 0.148(7) 0.089(5) 0.044(5) 0.034(4) 0.064(5)
C33 0.122(5) 0.285(10) 0.103(6) 0.062(6) 0.009(5) -0.108(6)
C34 0.086(4) 0.056(4) 0.103(5) 0.005(4) 0.036(4) 0.007(4)

loop_
_atom_type_symbol
_atom_type_description
_atom_type_scat_dispersion_real
_atom_type_scat_dispersion_imag
_atom_type_scat_source
C C 0.0033 0.0016 'International Tables Vol C Tables 4.2.6.8 and 6.1.1.4'
H H 0.0000 0.0000 'International Tables Vol C Tables 4.2.6.8 and 6.1.1.4'
N N 0.0061 0.0033 'International Tables Vol C Tables 4.2.6.8 and 6.1.1.4'
Ti Ti 0.2776 0.4457 'International Tables Vol C Tables 4.2.6.8 and 6.1.1.4'

loop_
_geom_angle_atom_site_label_1
_geom_angle_atom_site_label_2
_geom_angle_atom_site_label_3
_geom_angle
_geom_angle_site_symmetry_1
_geom_angle_site_symmetry_3
_geom_angle_publ_flag
N6 Ti1 N8 109.54(14) . . ?
N6 Ti1 N4 129.31(15) . . ?
N8 Ti1 N4 96.91(15) . . ?
N6 Ti1 N9 95.06(14) . . ?
N8 Ti1 N9 40.02(13) . . ?
N4 Ti1 N9 130.17(15) . . ?
N6 Ti1 N1 110.49(16) . . ?
N8 Ti1 N1 115.25(16) . . ?
N4 Ti1 N1 94.78(15) . . ?
N9 Ti1 N1 87.92(15) . . ?
N6 Ti1 N7 39.50(11) . . ?
N8 Ti1 N7 148.03(14) . . ?
N4 Ti1 N7 101.07(15) . . ?
N9 Ti1 N7 128.74(15) . . ?
N1 Ti1 N7 89.45(16) . . ?
N6 Ti1 N5 96.06(14) . . ?
N8 Ti1 N5 91.76(16) . . ?
N4 Ti1 N5 39.22(11) . . ?
N9 Ti1 N5 131.17(15) . . ?
N1 Ti1 N5 130.90(15) . . ?
N7 Ti1 N5 85.86(15) . . ?
C1 N1 N2 106.1(4) . . ?
C1 N1 Ti1 141.7(4) . . ?
N2 N1 Ti1 111.0(3) . . ?
C2 N2 N1 103.0(4) . . ?
C1 N3 C2 101.1(5) . . ?
N3 C1 N1 113.7(5) . . ?
N3 C1 C3 122.0(5) . . ?
N1 C1 C3 124.2(5) . . ?
N2 C2 N3 116.1(5) . . ?
N2 C2 C4 120.6(6) . . ?
N3 C2 C4 123.3(6) . . ?
C5 N4 N5 108.9(3) . . ?
C5 N4 Ti1 179.6(3) . . ?
N5 N4 Ti1 71.4(2) . . ?
C7 N5 N4 109.0(3) . . ?
C7 N5 Ti1 178.1(3) . . ?
N4 N5 Ti1 69.4(2) . . ?
N4 C5 C6 107.1(4) . . ?
N4 C5 C8 121.1(4) . . ?
C6 C5 C8 131.8(4) . . ?
C5 C6 C7 107.7(4) . . ?
N5 C7 C6 107.4(4) . . ?
N5 C7 C12 123.1(4) . . ?
C6 C7 C12 129.5(5) . . ?
C10 C8 C5 110.2(4) . . ?
C10 C8 C11 109.6(4) . . ?
C5 C8 C11 109.5(4) . . ?
C10 C8 C9 110.0(4) . . ?
C5 C8 C9 108.6(4) . . ?
C11 C8 C9 109.0(4) . . ?
C14 C12 C15 108.0(5) . . ?
C14 C12 C7 109.8(5) . . ?
C15 C12 C7 111.8(5) . . ?
C14 C12 C13 108.8(5) . . ?
C15 C12 C13 108.6(5) . . ?
C7 C12 C13 109.7(5) . . ?
C14 C12 C14 56.5(6) . . ?
C15 C12 C14 136.8(7) . . ?
C7 C12 C14 111.3(6) . . ?
C13 C12 C14 54.8(6) . . ?
C14 C12 C15 141.9(8) . . ?
C15 C12 C15 52.9(6) . . ?
C7 C12 C15 108.1(7) . . ?
C13 C12 C15 60.3(7) . . ?
C14 C12 C15 111.6(9) . . ?
C14 C12 C13 56.6(7) . . ?
C15 C12 C13 56.2(7) . . ?
C7 C12 C13 107.5(7) . . ?
C13 C12 C13 142.8(8) . . ?
C14 C12 C13 110.2(9) . . ?
C15 C12 C13 108.0(9) . . ?
C16 N6 N7 110.0(3) . . ?
C16 N6 Ti1 171.7(3) . . ?
N7 N6 Ti1 72.2(2) . . ?
C18 N7 N6 109.0(3) . . ?
C18 N7 Ti1 171.4(3) . . ?
N6 N7 Ti1 68.3(2) . . ?
N6 C16 C17 106.3(4) . . ?
N6 C16 C19 120.8(5) . . ?
C17 C16 C19 133.0(5) . . ?
C18 C17 C16 107.4(4) . . ?
N7 C18 C17 107.4(4) . . ?
N7 C18 C23 122.4(5) . . ?
C17 C18 C23 130.2(5) . . ?
C22 C19 C20 131.2(9) . . ?
C22 C19 C16 117.9(9) . . ?
C20 C19 C16 109.9(5) . . ?
C22 C19 C20 117.6(11) . . ?
C20 C19 C20 47.2(6) . . ?
C16 C19 C20 110.6(6) . . ?
C22 C19 C22 59.2(9) . . ?
C20 C19 C22 113.0(6) . . ?
C16 C19 C22 110.0(4) . . ?
C20 C19 C22 69.2(7) . . ?
C22 C19 C21 48.8(8) . . ?
C20 C19 C21 108.0(6) . . ?
C16 C19 C21 108.2(5) . . ?
C20 C19 C21 139.5(7) . . ?
C22 C19 C21 107.6(5) . . ?
C22 C19 C21 107.5(11) . . ?
C20 C19 C21 49.0(7) . . ?
C16 C19 C21 104.1(7) . . ?
C20 C19 C21 95.5(9) . . ?
C22 C19 C21 145.6(7) . . ?
C21 C19 C21 63.8(7) . . ?
C26 C23 C25 109.0(5) . . ?
C26 C23 C18 112.0(5) . . ?
C25 C23 C18 111.1(4) . . ?
C26 C23 C24 107.7(5) . . ?
C25 C23 C24 106.0(5) . . ?
C18 C23 C24 110.8(4) . . ?
C27 N8 N9 109.0(4) . . ?
C27 N8 Ti1 173.4(3) . . ?
N9 N8 Ti1 70.7(3) . . ?
C29 N9 N8 107.7(4) . . ?
C29 N9 Ti1 172.8(3) . . ?
N8 N9 Ti1 69.2(3) . . ?
N8 C27 C28 107.0(5) . . ?
N8 C27 C30 121.9(5) . . ?
C28 C27 C30 131.0(6) . . ?
C27 C28 C29 108.6(5) . . ?
N9 C29 C28 107.6(5) . . ?
N9 C29 C34 122.9(5) . . ?
C28 C29 C34 129.5(6) . . ?
C32 C30 C33 108.9(5) . . ?
C32 C30 C27 111.0(4) . . ?
C33 C30 C27 109.4(4) . . ?
C32 C30 C31 106.8(5) . . ?
C33 C30 C31 110.7(5) . . ?
C27 C30 C31 110.1(5) . . ?
C37 C34 C37 52.6(10) . . ?
C37 C34 C36 117.2(13) . . ?
C37 C34 C36 139.6(10) . . ?
C37 C34 C35 140.4(10) . . ?
C37 C34 C35 111.2(6) . . ?
C36 C34 C35 47.5(8) . . ?
C37 C34 C29 110.9(10) . . ?
C37 C34 C29 110.2(5) . . ?
C36 C34 C29 109.5(9) . . ?
C35 C34 C29 108.7(5) . . ?
C37 C34 C36 57.5(10) . . ?
C37 C34 C36 108.4(5) . . ?
C36 C34 C36 66.2(9) . . ?
C35 C34 C36 111.8(6) . . ?
C29 C34 C36 106.5(5) . . ?
C37 C34 C35 104.1(13) . . ?
C37 C34 C35 53.0(8) . . ?
C36 C34 C35 108.4(11) . . ?
C35 C34 C35 63.0(8) . . ?
C29 C34 C35 105.9(9) . . ?
C36 C34 C35 146.9(10) . . ?

loop_
_geom_bond_atom_site_label_1
_geom_bond_atom_site_label_2
_geom_bond_distance
_geom_bond_site_symmetry_2
_geom_bond_publ_flag
Ti1 N6 1.986(4) . ?
Ti1 N8 1.999(4) . ?
Ti1 N4 2.016(4) . ?
Ti1 N9 2.018(4) . ?
Ti1 N1 2.020(4) . ?
Ti1 N7 2.036(4) . ?
Ti1 N5 2.042(4) . ?
N1 C1 1.336(5) . ?
N1 N2 1.392(5) . ?
N2 C2 1.325(6) . ?
N3 C1 1.328(5) . ?
N3 C2 1.339(6) . ?
C1 C3 1.494(6) . ?
C2 C4 1.500(6) . ?
N4 C5 1.360(4) . ?
N4 N5 1.362(4) . ?
N5 C7 1.341(5) . ?
C5 C6 1.377(5) . ?
C5 C8 1.513(5) . ?
C6 C7 1.396(5) . ?
C7 C12 1.503(6) . ?
C8 C10 1.509(6) . ?
C8 C11 1.536(6) . ?
C8 C9 1.539(5) . ?
C12 C14 1.495(8) . ?
C12 C15 1.500(7) . ?
C12 C13 1.521(8) . ?
C12 C14 1.534(14) . ?
C12 C15 1.538(16) . ?
C12 C13 1.578(16) . ?
N6 C16 1.352(5) . ?
N6 N7 1.360(4) . ?
N7 C18 1.342(5) . ?
C16 C17 1.402(5) . ?
C16 C19 1.499(6) . ?
C17 C18 1.400(5) . ?
C18 C23 1.491(6) . ?
C19 C22 1.338(17) . ?
C19 C20 1.483(8) . ?
C19 C20 1.546(14) . ?
C19 C22 1.577(8) . ?
C19 C21 1.586(8) . ?
C19 C21 1.670(18) . ?
C23 C26 1.482(6) . ?
C23 C25 1.490(6) . ?
C23 C24 1.496(6) . ?
N8 C27 1.340(5) . ?
N8 N9 1.375(4) . ?
N9 C29 1.329(5) . ?
C27 C28 1.351(6) . ?
C27 C30 1.504(6) . ?
C28 C29 1.377(6) . ?
C29 C34 1.549(6) . ?
C30 C32 1.486(6) . ?
C30 C33 1.498(6) . ?
C30 C31 1.527(6) . ?
C34 C37 1.41(2) . ?
C34 C37 1.493(8) . ?
C34 C36 1.493(19) . ?
C34 C35 1.525(8) . ?
C34 C36 1.554(8) . ?
C34 C35 1.65(2) . ?
